data_1506054
loop_
_publ_author_name
'Pelegr\'i, Adela Sanchez'
'Elsegood, Mark R. J.'
'McKee, Vickie'
'Weaver, George W.'

_publ_section_title
;
 Unexpected ring expansion of an enantiopure imidazoline carbene ligand.
;
_journal_issue 14
_journal_name_full 'Organic letters'
_journal_page_first 3049
_journal_page_last 3051
_journal_paper_doi 10.1021/ol0609917
_journal_volume 8
_journal_year 2006
_chemical_absolute_configuration syn
_chemical_formula_sum 'C23 H38 N2 O'
_chemical_formula_weight 358.55
_chemical_name_systematic
; 
 ? 
;
_space_group_IT_number 5
_symmetry_cell_setting monoclinic
_symmetry_space_group_name_Hall 'C 2y'
_symmetry_space_group_name_H-M 'C 1 2 1'
_atom_sites_solution_hydrogens geom
_atom_sites_solution_primary direct
_atom_sites_solution_secondary difmap
_audit_creation_method SHELXL-97
_cell_angle_alpha 90.00
_cell_angle_beta 120.280(3)
_cell_angle_gamma 90.00
_cell_formula_units_Z 2
_cell_length_a 13.850(4)
_cell_length_b 6.406(2)
_cell_length_c 13.724(4)
_cell_measurement_reflns_used 2402
_cell_measurement_temperature 150(2)
_cell_measurement_theta_max 24.88
_cell_measurement_theta_min 2.94
_cell_volume 1051.5(5)
_computing_cell_refinement 'Bruker SMART'
_computing_data_collection 'Bruker SMART'
_computing_data_reduction 'Bruker SAINT'
_computing_molecular_graphics 'Bruker SHELXTL'
_computing_publication_material 'Bruker SHELXTL and local programs'
_computing_structure_refinement 'Bruker SHELXTL'
_computing_structure_solution 'Bruker SHELXTL'
_diffrn_ambient_temperature 150(2)
_diffrn_measured_fraction_theta_full 0.998
_diffrn_measured_fraction_theta_max 0.998
_diffrn_measurement_device_type 'Bruker SMART 1000 CCD area detector'
_diffrn_measurement_method '\w rotation with narrow frames'
_diffrn_radiation_monochromator graphite
_diffrn_radiation_source 'normal-focus sealed tube'
_diffrn_radiation_type MoK\a
_diffrn_radiation_wavelength 0.71073
_diffrn_reflns_av_R_equivalents 0.0242
_diffrn_reflns_av_sigmaI/netI 0.0317
_diffrn_reflns_limit_h_max 16
_diffrn_reflns_limit_h_min -16
_diffrn_reflns_limit_k_max 7
_diffrn_reflns_limit_k_min -7
_diffrn_reflns_limit_l_max 16
_diffrn_reflns_limit_l_min -16
_diffrn_reflns_number 3662
_diffrn_reflns_theta_full 25.00
_diffrn_reflns_theta_max 25.00
_diffrn_reflns_theta_min 1.72
_diffrn_standards_decay_% 0
_diffrn_standards_interval_count 0
_diffrn_standards_number 0
_exptl_absorpt_coefficient_mu 0.068
_exptl_absorpt_correction_T_max 1.00000
_exptl_absorpt_correction_T_min 0.865439
_exptl_absorpt_correction_type multi-scan
_exptl_absorpt_process_details 'SADABS v2.03, Sheldrick, G.M. (2001)'
_exptl_crystal_colour colourless
_exptl_crystal_density_diffrn 1.132
_exptl_crystal_density_meas 0
_exptl_crystal_density_method 'not measured'
_exptl_crystal_description block
_exptl_crystal_F_000 396
_exptl_crystal_size_max 0.50
_exptl_crystal_size_mid 0.36
_exptl_crystal_size_min 0.26
_refine_diff_density_max 0.217
_refine_diff_density_min -0.163
_refine_diff_density_rms 0.046
_refine_ls_abs_structure_details 'Flack H D (1983), Acta Cryst. A39, 876-881'
_refine_ls_abs_structure_Flack 0(2)
_refine_ls_extinction_method none
_refine_ls_goodness_of_fit_ref 1.072
_refine_ls_hydrogen_treatment mixed
_refine_ls_matrix_type full
_refine_ls_number_parameters 119
_refine_ls_number_reflns 1779
_refine_ls_number_restraints 1
_refine_ls_restrained_S_all 1.071
_refine_ls_R_factor_all 0.0451
_refine_ls_R_factor_gt 0.0420
_refine_ls_shift/su_max 0.000
_refine_ls_shift/su_mean 0.000
_refine_ls_structure_factor_coef Fsqd
_refine_ls_weighting_details 'calc w=1/[\s^2^(Fo^2^)+(0.0770P)^2^+0.1293P] where P=(Fo^2^+2Fc^2^)/3'
_refine_ls_weighting_scheme calc
_refine_ls_wR_factor_gt 0.1098
_refine_ls_wR_factor_ref 0.1123
_reflns_number_gt 1656
_reflns_number_total 1779
_reflns_threshold_expression >2sigma(I)
_cod_data_source_file ol0609917si20060426_024732.cif
_cod_data_source_block 11
_cod_depositor_comments
;
The following automatic conversions were performed:

'_symmetry_cell_setting' value 'Monoclinic' changed to 'monoclinic'
according to /home/saulius/struct/CIF-dictionaries/cif_core.dic
dictionary named 'cif_core.dic' version 2.4.1 from 2010-06-29.

Automatic conversion script
Id: cif_fix_values 1715 2011-07-08 13:25:40Z adriana 
;
_cod_original_cell_volume 1051.6(6)
_cod_original_sg_symbol_H-M C2
_cod_database_code 1506054

loop_
_symmetry_equiv_pos_as_xyz
'x, y, z'
'-x, y, -z'
'x+1/2, y+1/2, z'
'-x+1/2, y+1/2, -z'

loop_
_atom_site_label
_atom_site_type_symbol
_atom_site_fract_x
_atom_site_fract_y
_atom_site_fract_z
_atom_site_U_iso_or_equiv
_atom_site_adp_type
_atom_site_occupancy
_atom_site_symmetry_multiplicity
_atom_site_calc_flag
_atom_site_refinement_flags
C1 C 0.01365(15) 0.8605(3) 0.18375(15) 0.0245(4) Uani 1 1 d .
H1 H -0.0030 0.7094 0.1642 0.029 Uiso 1 1 calc R
C2 C -0.07538(16) 0.9349(3) 0.21274(16) 0.0323(5) Uani 1 1 d .
C3 C -0.05144(16) 1.1598(4) 0.26093(17) 0.0373(5) Uani 1 1 d .
H3A H -0.0350 1.2538 0.2139 0.045 Uiso 1 1 calc R
H3B H -0.1160 1.2161 0.2648 0.045 Uiso 1 1 calc R
C4 C 0.05195(19) 1.1360(4) 0.38049(17) 0.0378(5) Uani 1 1 d .
H4A H 0.1133 1.2295 0.3909 0.045 Uiso 1 1 calc R
H4B H 0.0328 1.1666 0.4395 0.045 Uiso 1 1 calc R
C5 C 0.08386(18) 0.9072(3) 0.38349(16) 0.0347(5) Uani 1 1 d .
H5 H 0.1337 0.8516 0.4613 0.042 Uiso 1 1 calc R
C6 C 0.12652(16) 0.8637(3) 0.30041(14) 0.0294(4) Uani 1 1 d .
C7 C -0.03328(19) 0.8080(4) 0.32228(18) 0.0395(5) Uani 1 1 d .
H7A H -0.0764 0.8366 0.3605 0.047 Uiso 1 1 calc R
H7B H -0.0312 0.6560 0.3104 0.047 Uiso 1 1 calc R
C8 C -0.19405(17) 0.8929(4) 0.1186(2) 0.0481(6) Uani 1 1 d .
H8A H -0.2468 0.9434 0.1410 0.072 Uiso 1 1 calc R
H8B H -0.2045 0.7425 0.1039 0.072 Uiso 1 1 calc R
H8C H -0.2075 0.9657 0.0500 0.072 Uiso 1 1 calc R
C9 C 0.21147(16) 1.0236(4) 0.30620(17) 0.0340(5) Uani 1 1 d .
H9A H 0.1787 1.1637 0.2924 0.051 Uiso 1 1 calc R
H9B H 0.2313 0.9905 0.2488 0.051 Uiso 1 1 calc R
H9C H 0.2788 1.0190 0.3811 0.051 Uiso 1 1 calc R
C10 C 0.18111(19) 0.6480(4) 0.32233(17) 0.0411(5) Uani 1 1 d .
H10A H 0.1282 0.5420 0.3185 0.062 Uiso 1 1 calc R
H10B H 0.2483 0.6456 0.3974 0.062 Uiso 1 1 calc R
H10C H 0.2018 0.6181 0.2652 0.062 Uiso 1 1 calc R
N1 N 0.01515(12) 0.9539(2) 0.08796(12) 0.0247(4) Uani 1 1 d .
C11 C 0.0000 0.8276(4) 0.0000 0.0241(6) Uani 1 2 d S
O1 O 0.0000 0.6385(3) 0.0000 0.0358(5) Uani 1 2 d S
C12 C -0.00632(16) 1.1713(3) 0.05225(14) 0.0283(4) Uani 1 1 d .
H12A H 0.0489 1.2652 0.1114 0.034 Uiso 1 1 calc R
H12B H -0.0826 1.2140 0.0331 0.034 Uiso 1 1 calc R

loop_
_atom_site_aniso_label
_atom_site_aniso_U_11
_atom_site_aniso_U_22
_atom_site_aniso_U_33
_atom_site_aniso_U_23
_atom_site_aniso_U_13
_atom_site_aniso_U_12
C1 0.0296(9) 0.0189(8) 0.0285(8) -0.0007(7) 0.0173(7) -0.0023(8)
C2 0.0308(10) 0.0343(11) 0.0399(10) -0.0069(10) 0.0238(8) -0.0099(9)
C3 0.0400(11) 0.0360(11) 0.0491(11) -0.0094(10) 0.0323(10) -0.0024(10)
C4 0.0487(12) 0.0384(12) 0.0382(10) -0.0104(10) 0.0308(9) -0.0112(10)
C5 0.0453(11) 0.0354(12) 0.0280(9) -0.0015(8) 0.0220(8) -0.0092(9)
C6 0.0339(10) 0.0283(10) 0.0271(9) 0.0020(8) 0.0163(8) -0.0007(8)
C7 0.0491(12) 0.0416(13) 0.0438(11) -0.0099(9) 0.0352(10) -0.0150(10)
C8 0.0318(11) 0.0565(16) 0.0590(13) -0.0105(12) 0.0251(10) -0.0064(11)
C9 0.0257(9) 0.0387(12) 0.0354(10) 0.0009(8) 0.0139(8) -0.0038(8)
C10 0.0464(12) 0.0354(12) 0.0377(10) 0.0074(9) 0.0183(9) 0.0066(10)
N1 0.0310(8) 0.0205(8) 0.0239(7) -0.0007(6) 0.0148(6) -0.0004(6)
C11 0.0227(12) 0.0231(15) 0.0270(12) 0.000 0.0131(10) 0.000
O1 0.0587(13) 0.0203(10) 0.0354(10) 0.000 0.0290(9) 0.000
C12 0.0332(10) 0.0218(10) 0.0299(9) 0.0005(8) 0.0160(8) 0.0005(8)

loop_
_atom_type_symbol
_atom_type_description
_atom_type_scat_dispersion_real
_atom_type_scat_dispersion_imag
_atom_type_scat_source
C C 0.0033 0.0016 'International Tables Vol C Tables 4.2.6.8 and 6.1.1.4'
H H 0.0000 0.0000 'International Tables Vol C Tables 4.2.6.8 and 6.1.1.4'
N N 0.0061 0.0033 'International Tables Vol C Tables 4.2.6.8 and 6.1.1.4'
O O 0.0106 0.0060 'International Tables Vol C Tables 4.2.6.8 and 6.1.1.4'

loop_
_geom_angle_atom_site_label_1
_geom_angle_atom_site_label_2
_geom_angle_atom_site_label_3
_geom_angle
_geom_angle_site_symmetry_3
N1 C1 C2 118.78(16) .
N1 C1 C6 116.99(15) .
C2 C1 C6 104.21(14) .
C8 C2 C7 116.86(19) .
C8 C2 C1 112.79(16) .
C7 C2 C1 97.44(16) .
C8 C2 C3 115.79(19) .
C7 C2 C3 100.35(15) .
C1 C2 C3 111.65(15) .
C4 C3 C2 104.19(17) .
C5 C4 C3 102.94(16) .
C4 C5 C7 99.83(18) .
C4 C5 C6 111.43(16) .
C7 C5 C6 102.24(16) .
C10 C6 C9 107.66(18) .
C10 C6 C5 110.56(16) .
C9 C6 C5 114.15(17) .
C10 C6 C1 109.05(15) .
C9 C6 C1 113.84(15) .
C5 C6 C1 101.46(15) .
C5 C7 C2 95.21(16) .
C11 N1 C1 118.99(15) .
C11 N1 C12 110.59(14) .
C1 N1 C12 127.18(14) .
O1 C11 N1 125.95(11) .
O1 C11 N1 125.95(11) 2
N1 C11 N1 108.1(2) 2
N1 C12 C12 102.42(10) 2

loop_
_geom_bond_atom_site_label_1
_geom_bond_atom_site_label_2
_geom_bond_distance
_geom_bond_site_symmetry_2
C1 N1 1.454(2) .
C1 C2 1.549(3) .
C1 C6 1.576(2) .
C2 C8 1.517(3) .
C2 C7 1.542(3) .
C2 C3 1.550(3) .
C3 C4 1.548(3) .
C4 C5 1.525(3) .
C5 C7 1.539(3) .
C5 C6 1.551(3) .
C6 C10 1.531(3) .
C6 C9 1.532(3) .
N1 C11 1.379(2) .
N1 C12 1.456(2) .
C11 O1 1.211(3) .
C11 N1 1.379(2) 2
C12 C12 1.530(4) 2

loop_
_geom_torsion_atom_site_label_1
_geom_torsion_atom_site_label_2
_geom_torsion_atom_site_label_3
_geom_torsion_atom_site_label_4
_geom_torsion
_geom_torsion_site_symmetry_4
N1 C1 C2 C8 61.9(3) .
C6 C1 C2 C8 -165.77(19) .
N1 C1 C2 C7 -174.78(15) .
C6 C1 C2 C7 -42.46(17) .
N1 C1 C2 C3 -70.5(2) .
C6 C1 C2 C3 61.82(19) .
C8 C2 C3 C4 157.16(17) .
C7 C2 C3 C4 30.41(18) .
C1 C2 C3 C4 -71.95(19) .
C2 C3 C4 C5 5.90(18) .
C3 C4 C5 C7 -40.21(18) .
C3 C4 C5 C6 67.20(19) .
C4 C5 C6 C10 167.92(17) .
C7 C5 C6 C10 -86.2(2) .
C4 C5 C6 C9 46.4(2) .
C7 C5 C6 C9 152.20(18) .
C4 C5 C6 C1 -76.51(18) .
C7 C5 C6 C1 29.32(19) .
N1 C1 C6 C10 -101.68(18) .
C2 C1 C6 C10 124.98(17) .
N1 C1 C6 C9 18.6(2) .
C2 C1 C6 C9 -114.78(19) .
N1 C1 C6 C5 141.64(16) .
C2 C1 C6 C5 8.30(19) .
C4 C5 C7 C2 58.66(17) .
C6 C5 C7 C2 -55.99(18) .
C8 C2 C7 C5 179.77(19) .
C1 C2 C7 C5 59.51(17) .
C3 C2 C7 C5 -54.20(18) .
C2 C1 N1 C11 -119.94(17) .
C6 C1 N1 C11 113.62(16) .
C2 C1 N1 C12 37.7(2) .
C6 C1 N1 C12 -88.8(2) .
C1 N1 C11 O1 -10.54(17) .
C12 N1 C11 O1 -171.64(9) .
C1 N1 C11 N1 169.46(17) 2
C12 N1 C11 N1 8.36(9) 2
C11 N1 C12 C12 -20.3(2) 2
C1 N1 C12 C12 -179.46(17) 2
